data_7202970
loop_
_publ_author_name
'Broker, Grant A.'
'Tiekink, Edward R. T.'

_publ_section_title
;
 Co-crystal formation between 2,2&#x2032;-dithiodibenzoic acid and each
 of 4,4&#x2032;-bipyridine, trans-1,2-bis(4-pyridyl)ethene and
 1,2-bis(4-pyridyl)ethane
;
_journal_issue 11
_journal_name_full CrystEngComm
_journal_page_first 1096
_journal_paper_doi 10.1039/b707690h
_journal_volume 9
_journal_year 2007
_chemical_formula_moiety 'C14 H10 S2, C10 H8 N2'
_chemical_formula_sum 'C24 H18 N2 O4 S2'
_chemical_formula_weight 462.52
_chemical_name_systematic
;
?
;
_space_group_IT_number 14
_symmetry_cell_setting monoclinic
_symmetry_space_group_name_Hall '-P 2ybc'
_symmetry_space_group_name_H-M 'P 1 21/c 1'
_atom_sites_solution_hydrogens geom
_atom_sites_solution_primary direct
_atom_sites_solution_secondary difmap
_audit_creation_method SHELXL-97
_cell_angle_alpha 90
_cell_angle_beta 95.04(3)
_cell_angle_gamma 90
_cell_formula_units_Z 4
_cell_length_a 9.1441(18)
_cell_length_b 13.157(3)
_cell_length_c 17.564(4)
_cell_measurement_reflns_used 6696
_cell_measurement_temperature 173(2)
_cell_measurement_theta_max 27.5
_cell_measurement_theta_min 2.2
_cell_volume 2104.9(8)
_computing_cell_refinement CrystalClear
_computing_data_collection 'CrystalClear (Rigaku, 2005)'
_computing_data_reduction CrystalClear
_computing_molecular_graphics 'ORTEPII (Johnson, 1976) & DIAMOND (Crystal Impact, 2006)'
_computing_publication_material SHELXL97
_computing_structure_refinement 'SHELXL97 (Sheldrick, 1997)'
_computing_structure_solution 'SHELXS97 (Sheldrick, 1997)'
_diffrn_ambient_temperature 173(2)
_diffrn_measured_fraction_theta_full 0.999
_diffrn_measured_fraction_theta_max 0.999
_diffrn_measurement_device_type AFC12\K/SATURN724
_diffrn_measurement_method \w
_diffrn_radiation_monochromator graphite
_diffrn_radiation_source 'fine-focus sealed tube'
_diffrn_radiation_type MoK\a
_diffrn_radiation_wavelength 0.71070
_diffrn_reflns_av_R_equivalents 0.061
_diffrn_reflns_av_sigmaI/netI 0.034
_diffrn_reflns_limit_h_max 11
_diffrn_reflns_limit_h_min -11
_diffrn_reflns_limit_k_max 16
_diffrn_reflns_limit_k_min -16
_diffrn_reflns_limit_l_max 22
_diffrn_reflns_limit_l_min -22
_diffrn_reflns_number 33721
_diffrn_reflns_theta_full 26.5
_diffrn_reflns_theta_max 26.5
_diffrn_reflns_theta_min 2.2
_diffrn_standards_decay_% '< 1'
_diffrn_standards_interval_count 0
_diffrn_standards_number 0
_exptl_absorpt_coefficient_mu 0.289
_exptl_absorpt_correction_T_max 1
_exptl_absorpt_correction_T_min 0.789
_exptl_absorpt_correction_type multi-scan
_exptl_absorpt_process_details 'ABSCOR (Higashi, 1995)'
_exptl_crystal_colour colourless
_exptl_crystal_density_diffrn 1.460
_exptl_crystal_density_method 'not measured'
_exptl_crystal_description block
_exptl_crystal_F_000 960
_exptl_crystal_size_max 0.41
_exptl_crystal_size_mid 0.22
_exptl_crystal_size_min 0.11
_refine_diff_density_max 0.26
_refine_diff_density_min -0.26
_refine_diff_density_rms 0.056
_refine_ls_extinction_method none
_refine_ls_goodness_of_fit_ref 1.13
_refine_ls_hydrogen_treatment constr
_refine_ls_matrix_type full
_refine_ls_number_parameters 295
_refine_ls_number_reflns 4366
_refine_ls_number_restraints 2
_refine_ls_restrained_S_all 1.13
_refine_ls_R_factor_all 0.050
_refine_ls_R_factor_gt 0.045
_refine_ls_shift/su_max <0.001
_refine_ls_shift/su_mean 0.000
_refine_ls_structure_factor_coef Fsqd
_refine_ls_weighting_details 'calc w=1/[\s^2^(Fo^2^)+(0.0342P)^2^+1.4641P] where P=(Fo^2^+2Fc^2^)/3'
_refine_ls_weighting_scheme calc
_refine_ls_wR_factor_gt 0.094
_refine_ls_wR_factor_ref 0.097
_reflns_number_gt 4099
_reflns_number_total 4366
_reflns_threshold_expression I>2\s(I)
_cod_data_source_file b707690h.txt
_cod_data_source_block (HO2C)C6H4SSC6H4(CO2H).4,4'-bipyridine(1)
_cod_original_sg_symbol_H-M P21/c
_cod_database_code 7202970

loop_
_symmetry_equiv_pos_as_xyz
'x, y, z'
'-x, y+1/2, -z+1/2'
'-x, -y, -z'
'x, -y-1/2, z-1/2'

loop_
_atom_site_label
_atom_site_type_symbol
_atom_site_fract_x
_atom_site_fract_y
_atom_site_fract_z
_atom_site_U_iso_or_equiv
_atom_site_adp_type
_atom_site_occupancy
_atom_site_symmetry_multiplicity
_atom_site_calc_flag
_atom_site_refinement_flags
_atom_site_disorder_assembly
_atom_site_disorder_group
S1 S -0.12692(5) 0.34943(4) 0.32808(3) 0.01857(13) Uani 1 1 d . . .
S2 S -0.31684(5) 0.30571(4) 0.37367(3) 0.01858(13) Uani 1 1 d . . .
O1 O 0.15671(16) 0.53225(12) 0.18889(9) 0.0323(4) Uani 1 1 d D . .
H1O H 0.2363(16) 0.5037(19) 0.1812(16) 0.048 Uiso 1 1 d D . .
O2 O 0.11992(14) 0.39628(10) 0.26144(8) 0.0213(3) Uani 1 1 d . . .
O3 O -0.65781(15) 0.29764(12) 0.53707(8) 0.0259(3) Uani 1 1 d D . .
H3O H -0.7338(16) 0.2637(16) 0.5242(14) 0.039 Uiso 1 1 d D . .
O4 O -0.56356(16) 0.23810(11) 0.43270(8) 0.0268(3) Uani 1 1 d . . .
N1 N 0.40546(17) 0.45635(13) 0.15422(10) 0.0220(4) Uani 1 1 d . . .
N2 N 1.08367(19) 0.29069(14) 0.03087(10) 0.0250(4) Uani 1 1 d . . .
C1 C 0.4596(2) 0.36501(16) 0.17421(12) 0.0241(4) Uani 1 1 d . . .
H1 H 0.4046 0.3224 0.2048 0.029 Uiso 1 1 calc R . .
C2 C 0.5919(2) 0.32955(15) 0.15254(12) 0.0215(4) Uani 1 1 d . . .
H2 H 0.6273 0.2645 0.1689 0.026 Uiso 1 1 calc R . .
C3 C 0.6732(2) 0.39012(15) 0.10636(10) 0.0172(4) Uani 1 1 d . . .
C4 C 0.6172(2) 0.48559(15) 0.08659(11) 0.0196(4) Uani 1 1 d . . .
H4 H 0.6696 0.5299 0.0560 0.023 Uiso 1 1 calc R . .
C5 C 0.4848(2) 0.51583(15) 0.11166(11) 0.0210(4) Uani 1 1 d . . .
H5 H 0.4485 0.5816 0.0981 0.025 Uiso 1 1 calc R . .
C6 C 0.8150(2) 0.35433(15) 0.08003(11) 0.0191(4) Uani 1 1 d . . .
C7 C 0.8639(2) 0.38953(16) 0.01193(11) 0.0224(4) Uani 1 1 d . . .
H7 H 0.8061 0.4362 -0.0191 0.027 Uiso 1 1 calc R . .
C8 C 0.9972(2) 0.35609(17) -0.01020(12) 0.0247(5) Uani 1 1 d . . .
H8 H 1.0288 0.3808 -0.0569 0.030 Uiso 1 1 calc R . .
C9 C 1.0353(2) 0.25594(18) 0.09573(12) 0.0273(5) Uani 1 1 d . . .
H9 H 1.0950 0.2089 0.1254 0.033 Uiso 1 1 calc R . .
C10 C 0.9037(2) 0.28467(16) 0.12192(12) 0.0236(4) Uani 1 1 d . . .
H10 H 0.8739 0.2572 0.1681 0.028 Uiso 1 1 calc R . .
C11 C 0.0793(2) 0.47734(15) 0.23339(11) 0.0192(4) Uani 1 1 d . . .
C12 C -0.0655(2) 0.52332(14) 0.24572(10) 0.0171(4) Uani 1 1 d . . .
C13 C -0.1696(2) 0.47132(14) 0.28548(10) 0.0163(4) Uani 1 1 d . . .
C14 C -0.3062(2) 0.51671(15) 0.29136(11) 0.0184(4) Uani 1 1 d . . .
H14 H -0.3778 0.4824 0.3178 0.022 Uiso 1 1 calc R . .
C15 C -0.3385(2) 0.61072(15) 0.25921(11) 0.0192(4) Uani 1 1 d . . .
H15 H -0.4330 0.6395 0.2629 0.023 Uiso 1 1 calc R . .
C16 C -0.2356(2) 0.66369(15) 0.22173(11) 0.0198(4) Uani 1 1 d . . .
H16 H -0.2577 0.7289 0.2005 0.024 Uiso 1 1 calc R . .
C17 C -0.0998(2) 0.61962(15) 0.21588(10) 0.0184(4) Uani 1 1 d . . .
H17 H -0.0279 0.6558 0.1909 0.022 Uiso 1 1 calc R . .
C18 C -0.3147(2) 0.37448(14) 0.46227(10) 0.0169(4) Uani 1 1 d . . .
C19 C -0.4302(2) 0.36177(14) 0.50921(11) 0.0163(4) Uani 1 1 d . . .
C20 C -0.4287(2) 0.41719(15) 0.57692(11) 0.0201(4) Uani 1 1 d . . .
H20 H -0.5063 0.4082 0.6089 0.024 Uiso 1 1 calc R . .
C21 C -0.3172(2) 0.48484(16) 0.59877(11) 0.0223(4) Uani 1 1 d . . .
H21 H -0.3179 0.5219 0.6452 0.027 Uiso 1 1 calc R . .
C22 C -0.2049(2) 0.49767(16) 0.55196(12) 0.0230(4) Uani 1 1 d . . .
H22 H -0.1277 0.5441 0.5663 0.028 Uiso 1 1 calc R . .
C23 C -0.2035(2) 0.44353(15) 0.48439(11) 0.0210(4) Uani 1 1 d . . .
H23 H -0.1258 0.4536 0.4527 0.025 Uiso 1 1 calc R . .
C24 C -0.5561(2) 0.29282(14) 0.48845(11) 0.0188(4) Uani 1 1 d . . .

loop_
_atom_site_aniso_label
_atom_site_aniso_U_11
_atom_site_aniso_U_22
_atom_site_aniso_U_33
_atom_site_aniso_U_23
_atom_site_aniso_U_13
_atom_site_aniso_U_12
S1 0.0195(3) 0.0176(2) 0.0197(2) 0.00149(18) 0.00818(19) 0.00242(19)
S2 0.0205(3) 0.0185(2) 0.0177(2) -0.00153(18) 0.00736(19) -0.00242(19)
O1 0.0209(8) 0.0351(9) 0.0437(10) 0.0139(7) 0.0191(7) 0.0057(7)
O2 0.0191(7) 0.0206(7) 0.0247(7) 0.0004(6) 0.0056(6) 0.0026(6)
O3 0.0181(8) 0.0342(9) 0.0268(8) -0.0031(6) 0.0094(6) -0.0078(6)
O4 0.0251(8) 0.0279(8) 0.0285(8) -0.0089(6) 0.0085(6) -0.0073(6)
N1 0.0159(9) 0.0239(9) 0.0266(9) -0.0029(7) 0.0050(7) -0.0025(7)
N2 0.0193(9) 0.0345(10) 0.0218(9) -0.0037(8) 0.0057(7) 0.0040(7)
C1 0.0226(11) 0.0222(10) 0.0286(11) -0.0005(9) 0.0087(9) -0.0051(8)
C2 0.0200(10) 0.0196(10) 0.0249(10) -0.0025(8) 0.0024(8) -0.0006(8)
C3 0.0143(9) 0.0227(10) 0.0142(9) -0.0052(8) -0.0002(7) -0.0012(8)
C4 0.0177(10) 0.0237(10) 0.0176(9) 0.0009(8) 0.0037(8) -0.0014(8)
C5 0.0182(10) 0.0230(10) 0.0220(10) 0.0004(8) 0.0030(8) 0.0005(8)
C6 0.0155(9) 0.0217(10) 0.0202(10) -0.0056(8) 0.0028(8) -0.0024(8)
C7 0.0194(10) 0.0301(11) 0.0179(10) -0.0011(8) 0.0022(8) 0.0025(8)
C8 0.0219(11) 0.0343(12) 0.0188(10) -0.0015(9) 0.0063(8) 0.0003(9)
C9 0.0230(11) 0.0371(12) 0.0219(11) -0.0007(9) 0.0021(9) 0.0076(9)
C10 0.0230(11) 0.0292(11) 0.0188(10) -0.0017(8) 0.0034(8) 0.0029(9)
C11 0.0178(10) 0.0227(10) 0.0176(9) -0.0019(8) 0.0039(8) -0.0028(8)
C12 0.0167(9) 0.0195(9) 0.0153(9) -0.0031(7) 0.0026(7) -0.0006(7)
C13 0.0201(10) 0.0163(9) 0.0128(9) -0.0026(7) 0.0030(7) 0.0000(7)
C14 0.0182(10) 0.0218(10) 0.0162(9) -0.0016(8) 0.0074(8) -0.0007(8)
C15 0.0189(10) 0.0204(10) 0.0184(9) -0.0032(8) 0.0029(8) 0.0046(8)
C16 0.0243(11) 0.0170(9) 0.0185(10) -0.0012(8) 0.0030(8) 0.0004(8)
C17 0.0193(10) 0.0214(10) 0.0148(9) -0.0017(8) 0.0036(7) -0.0045(8)
C18 0.0178(10) 0.0179(9) 0.0154(9) 0.0013(7) 0.0032(7) 0.0024(7)
C19 0.0156(9) 0.0166(9) 0.0168(9) 0.0027(7) 0.0021(7) 0.0013(7)
C20 0.0213(10) 0.0231(10) 0.0165(9) 0.0022(8) 0.0052(8) 0.0015(8)
C21 0.0231(11) 0.0263(11) 0.0175(10) -0.0038(8) 0.0015(8) 0.0021(8)
C22 0.0166(10) 0.0269(11) 0.0250(10) -0.0042(8) -0.0001(8) -0.0024(8)
C23 0.0148(10) 0.0259(10) 0.0232(10) -0.0006(8) 0.0064(8) -0.0013(8)
C24 0.0183(10) 0.0184(9) 0.0202(10) 0.0029(8) 0.0051(8) 0.0009(8)

loop_
_atom_type_symbol
_atom_type_description
_atom_type_scat_dispersion_real
_atom_type_scat_dispersion_imag
_atom_type_scat_source
C C 0.0033 0.0016 'International Tables Vol C Tables 4.2.6.8 and 6.1.1.4'
H H 0.0000 0.0000 'International Tables Vol C Tables 4.2.6.8 and 6.1.1.4'
N N 0.0061 0.0033 'International Tables Vol C Tables 4.2.6.8 and 6.1.1.4'
O O 0.0106 0.0060 'International Tables Vol C Tables 4.2.6.8 and 6.1.1.4'
S S 0.1246 0.1234 'International Tables Vol C Tables 4.2.6.8 and 6.1.1.4'

loop_
_geom_angle_atom_site_label_1
_geom_angle_atom_site_label_2
_geom_angle_atom_site_label_3
_geom_angle
_geom_angle_site_symmetry_1
_geom_angle_site_symmetry_3
_geom_angle_publ_flag
C13 S1 S2 104.56(7) . . ?
C18 S2 S1 104.51(7) . . ?
C11 O1 H1O 111.6(19) . . ?
C24 O3 H3O 114.4(18) . . ?
C5 N1 C1 117.81(17) . . ?
C9 N2 C8 117.11(18) . . ?
N1 C1 C2 123.04(19) . . ?
N1 C1 H1 118.5 . . ?
C2 C1 H1 118.5 . . ?
C1 C2 C3 119.42(19) . . ?
C1 C2 H2 120.3 . . ?
C3 C2 H2 120.3 . . ?
C4 C3 C2 117.22(18) . . ?
C4 C3 C6 121.32(18) . . ?
C2 C3 C6 121.45(18) . . ?
C3 C4 C5 119.64(18) . . ?
C3 C4 H4 120.2 . . ?
C5 C4 H4 120.2 . . ?
N1 C5 C4 122.83(19) . . ?
N1 C5 H5 118.6 . . ?
C4 C5 H5 118.6 . . ?
C7 C6 C10 117.19(18) . . ?
C7 C6 C3 121.01(18) . . ?
C10 C6 C3 121.80(18) . . ?
C6 C7 C8 119.54(19) . . ?
C6 C7 H7 120.2 . . ?
C8 C7 H7 120.2 . . ?
N2 C8 C7 123.18(19) . . ?
N2 C8 H8 118.4 . . ?
C7 C8 H8 118.4 . . ?
N2 C9 C10 123.6(2) . . ?
N2 C9 H9 118.2 . . ?
C10 C9 H9 118.2 . . ?
C9 C10 C6 119.34(19) . . ?
C9 C10 H10 120.3 . . ?
C6 C10 H10 120.3 . . ?
O2 C11 O1 124.01(18) . . ?
O2 C11 C12 122.71(17) . . ?
O1 C11 C12 113.28(17) . . ?
C13 C12 C17 119.20(17) . . ?
C13 C12 C11 121.59(17) . . ?
C17 C12 C11 119.19(17) . . ?
C12 C13 C14 118.52(17) . . ?
C12 C13 S1 120.57(14) . . ?
C14 C13 S1 120.91(14) . . ?
C15 C14 C13 120.92(18) . . ?
C15 C14 H14 119.5 . . ?
C13 C14 H14 119.5 . . ?
C14 C15 C16 121.03(18) . . ?
C14 C15 H15 119.5 . . ?
C16 C15 H15 119.5 . . ?
C15 C16 C17 118.50(18) . . ?
C15 C16 H16 120.7 . . ?
C17 C16 H16 120.7 . . ?
C12 C17 C16 121.77(18) . . ?
C12 C17 H17 119.1 . . ?
C16 C17 H17 119.1 . . ?
C23 C18 C19 118.78(17) . . ?
C23 C18 S2 121.46(15) . . ?
C19 C18 S2 119.72(14) . . ?
C18 C19 C20 119.12(18) . . ?
C18 C19 C24 122.33(17) . . ?
C20 C19 C24 118.54(17) . . ?
C21 C20 C19 121.70(18) . . ?
C21 C20 H20 119.1 . . ?
C19 C20 H20 119.1 . . ?
C20 C21 C22 118.83(18) . . ?
C20 C21 H21 120.6 . . ?
C22 C21 H21 120.6 . . ?
C23 C22 C21 120.68(19) . . ?
C23 C22 H22 119.7 . . ?
C21 C22 H22 119.7 . . ?
C18 C23 C22 120.88(18) . . ?
C18 C23 H23 119.6 . . ?
C22 C23 H23 119.6 . . ?
O4 C24 O3 123.98(18) . . ?
O4 C24 C19 123.22(18) . . ?
O3 C24 C19 112.79(16) . . ?

loop_
_geom_bond_atom_site_label_1
_geom_bond_atom_site_label_2
_geom_bond_distance
_geom_bond_site_symmetry_2
_geom_bond_publ_flag
S1 C13 1.7980(19) . ?
S1 S2 2.0573(8) . ?
S2 C18 1.7986(19) . ?
O1 C11 1.316(2) . ?
O1 H1O 0.8401(11) . ?
O2 C11 1.219(2) . ?
O3 C24 1.318(2) . ?
O3 H3O 0.8401(11) . ?
O4 C24 1.212(2) . ?
N1 C5 1.339(3) . ?
N1 C1 1.335(3) . ?
N2 C9 1.338(3) . ?
N2 C8 1.336(3) . ?
C1 C2 1.381(3) . ?
C1 H1 0.9500 . ?
C2 C3 1.397(3) . ?
C2 H2 0.9500 . ?
C3 C4 1.389(3) . ?
C3 C6 1.490(3) . ?
C4 C5 1.383(3) . ?
C4 H4 0.9500 . ?
C5 H5 0.9500 . ?
C6 C7 1.393(3) . ?
C6 C10 1.391(3) . ?
C7 C8 1.384(3) . ?
C7 H7 0.9500 . ?
C8 H8 0.9500 . ?
C9 C10 1.378(3) . ?
C9 H9 0.9500 . ?
C10 H10 0.9500 . ?
C11 C12 1.488(3) . ?
C12 C13 1.407(3) . ?
C12 C17 1.396(3) . ?
C13 C14 1.396(3) . ?
C14 C15 1.381(3) . ?
C14 H14 0.9500 . ?
C15 C16 1.384(3) . ?
C15 H15 0.9500 . ?
C16 C17 1.382(3) . ?
C16 H16 0.9500 . ?
C17 H17 0.9500 . ?
C18 C23 1.393(3) . ?
C18 C19 1.406(3) . ?
C19 C20 1.394(3) . ?
C19 C24 1.486(3) . ?
C20 C21 1.382(3) . ?
C20 H20 0.9500 . ?
C21 C22 1.382(3) . ?
C21 H21 0.9500 . ?
C22 C23 1.385(3) . ?
C22 H22 0.9500 . ?
C23 H23 0.9500 . ?

loop_
_cod_related_entry_id
_cod_related_entry_database
_cod_related_entry_code
1 ChemSpider 21132241
